data_4518617
loop_
_publ_author_name
'Doll, Julianna S.'
'Eichelmann, Robert'
'Hertwig, Leif E.'
'Bender, Thilo'
'Kohler, Vincenz J.'
'Bill, Eckhard'
'Wadepohl, Hubert'
'Ro\,sca, Drago\,s-Adrian'

_publ_section_title
;
 Iron-Catalyzed Trimerization of Terminal Alkynes Enabled by
 Pyrimidinediimine Ligands: A Regioselective Method for the Synthesis of
 1,3,5-Substituted Arenes
;
_journal_name_full 'ACS Catalysis'
_journal_page_first 5593
_journal_page_last 5600
_journal_paper_doi 10.1021/acscatal.1c00978
_journal_year 2021
_chemical_formula_sum 'C47 H68 Fe N6'
_chemical_formula_weight 772.92
_chemical_properties_physical 'air-sensitive, moisture-sensitive'
_space_group_crystal_system triclinic
_space_group_IT_number 2
_space_group_name_Hall '-P 1'
_space_group_name_H-M_alt 'P -1'
_atom_sites_solution_hydrogens geom
_atom_sites_solution_primary iterative
_atom_sites_solution_secondary difmap
_audit_block_code ro_dr33
_audit_creation_date 2020-12-02
_audit_creation_method
;
encif (version 1.123)

encifer (version_id = 274361.64)

Olex2 1.3
(compiled 2020.12.01 svn.r5f60950 for OlexSys, GUI svn.r6226)
;
_audit_update_record '02.12.2020 13:48:11 CET UTC+01:00  encif 1.123'
_cell_angle_alpha 76.8308(19)
_cell_angle_beta 89.000(2)
_cell_angle_gamma 85.8243(19)
_cell_formula_units_Z 2
_cell_length_a 10.5970(3)
_cell_length_b 11.7540(2)
_cell_length_c 18.0639(5)
_cell_measurement_reflns_used 15588
_cell_measurement_temperature 120(1)
_cell_measurement_theta_max 31.0730
_cell_measurement_theta_min 2.9360
_cell_volume 2185.00(10)
_computing_cell_refinement 'CrysAlisPro 1.171.40.82a (Rigaku OD, 2020)'
_computing_data_collection 'CrysAlisPro 1.171.40.82a (Rigaku OD, 2020)'
_computing_data_reduction 'CrysAlisPro 1.171.40.82a (Rigaku OD, 2020)'
_computing_publication_material 'encif (Wadepohl, 2009-20); encifer (Allen et al., 2004)'
_computing_structure_refinement 'SHELXL-20xx (Sheldrick, 2015)'
_computing_structure_solution 'SUPERFLIP (Palatinus, 2007-2009)'
_diffrn_ambient_temperature 120(1)
_diffrn_detector 'CCD plate'
_diffrn_detector_area_resol_mean 7.9621
_diffrn_detector_type Eos
_diffrn_measured_fraction_theta_full 0.999
_diffrn_measured_fraction_theta_max 0.950
_diffrn_measurement_details
;
List of Runs (angles in degrees, time in seconds):

  # Type    Start    End  Width  t~exp~   \w     \q     \k     \f   Frames
--------------------------------------------------------------------------
  1  \w    -92.00  -2.00   0.50   15.00    --  -23.50 -57.00 -90.00  180
  2  \w      5.00 103.00   0.50   15.00    --   30.69  38.00  30.00  196
  3  \w      1.00 101.00   0.50   15.00    --   30.69  77.00-150.00  200
  4  \w    -20.00  73.00   0.50   15.00    --   30.69 -99.00 -90.00  186
  5  \w     -8.00  49.00   0.50   15.00    --   30.69 -38.00  90.00  114
  6  \w     59.00  99.00   0.50   15.00    --   30.69  77.00  30.00   80
  7  \w      2.00 101.00   0.50   15.00    --   30.69  77.00 -90.00  198
  8  \w      6.00  51.00   0.50   15.00    --   30.69  77.00 150.00   90
  9  \w     67.00 101.00   0.50   15.00    --   30.69  77.00 150.00   68
 10  \w     33.00  73.00   0.50   15.00    --   30.69 -99.00-180.00   80
 11  \w    -19.00  73.00   0.50   15.00    --   30.69 -99.00  30.00  184
 12  \w      4.00  51.00   0.50   15.00    --   30.69  77.00   0.00   94
 13  \w      1.00  34.00   0.50   15.00    --   30.69  77.00  90.00   66
 14  \w     11.00  41.00   0.50   15.00    --   30.69  57.00-120.00   60
 15  \w    -23.00  48.00   0.50   15.00    --   30.69 -57.00 -90.00  142
 16  \w    -26.00  18.00   0.50   15.00    --   30.69 -57.00-180.00   88
 17  \w     12.00  98.00   0.50   15.00    --   30.69  38.00 150.00  172
 18  \w    -32.00  48.00   0.50   15.00    --   30.69 -57.00  60.00  160
;
_diffrn_measurement_device 'four-circle diffractometer'
_diffrn_measurement_device_type 'Agilent SuperNova, Dual, Cu at home/near, Eos'
_diffrn_measurement_method '\w scans'
_diffrn_measurement_specimen_support 'polyimid foil'
_diffrn_orient_matrix_type 'CrysAlisPro convention (1999,Acta A55,543-557)'
_diffrn_orient_matrix_UB_11 -0.0617356000
_diffrn_orient_matrix_UB_12 -0.0166101000
_diffrn_orient_matrix_UB_13 0.0112154000
_diffrn_orient_matrix_UB_21 -0.0258266000
_diffrn_orient_matrix_UB_22 0.0555216000
_diffrn_orient_matrix_UB_23 -0.0202250000
_diffrn_orient_matrix_UB_31 -0.0050744000
_diffrn_orient_matrix_UB_32 -0.0223989000
_diffrn_orient_matrix_UB_33 -0.0330363000
_diffrn_radiation_collimation 'focusing mirrors'
_diffrn_radiation_monochromator mirror
_diffrn_radiation_probe x-ray
_diffrn_radiation_type 'Mo K\a'
_diffrn_radiation_wavelength 0.71073
_diffrn_radiation_xray_symbol K-L~2,3~
_diffrn_reflns_av_R_equivalents 0.0556
_diffrn_reflns_av_unetI/netI 0.0574
_diffrn_reflns_Laue_measured_fraction_full 0.999
_diffrn_reflns_Laue_measured_fraction_max 0.950
_diffrn_reflns_limit_h_max 16
_diffrn_reflns_limit_h_min -16
_diffrn_reflns_limit_k_max 18
_diffrn_reflns_limit_k_min -18
_diffrn_reflns_limit_l_max 28
_diffrn_reflns_limit_l_min -28
_diffrn_reflns_number 72683
_diffrn_reflns_point_group_measured_fraction_full 0.999
_diffrn_reflns_point_group_measured_fraction_max 0.950
_diffrn_reflns_theta_full 25.242
_diffrn_reflns_theta_max 34.208
_diffrn_reflns_theta_min 2.532
_diffrn_source 'microfocus X-Ray tube'
_diffrn_source_type 'Agilent SuperNova (Mo) X-ray Source'
_exptl_absorpt_coefficient_mu 0.384
_exptl_absorpt_correction_T_max 1.000
_exptl_absorpt_correction_T_min 0.686
_exptl_absorpt_correction_type gaussian
_exptl_absorpt_process_details
;
CrysAlisPro 1.171.40.82a (Rigaku Oxford Diffraction, 2020)
Numerical absorption correction based on gaussian integration over
a multifaceted crystal model
Empirical absorption correction using spherical harmonics,
implemented in SCALE3 ABSPACK scaling algorithm.
;
_exptl_crystal_colour black
_exptl_crystal_colour_primary black
_exptl_crystal_density_diffrn 1.175
_exptl_crystal_description irregular
_exptl_crystal_F_000 836
_exptl_crystal_size_max 0.187
_exptl_crystal_size_mid 0.170
_exptl_crystal_size_min 0.072
_platon_squeeze_details 'see: P. v. d. Sluis, A. L. Spek,  Acta Cryst. 1990, A46, 194.'
_refine_diff_density_max 0.394
_refine_diff_density_min -0.336
_refine_diff_density_rms 0.057
_refine_ls_extinction_method none
_refine_ls_goodness_of_fit_ref 1.034
_refine_ls_hydrogen_treatment constr
_refine_ls_matrix_type full
_refine_ls_number_parameters 560
_refine_ls_number_reflns 17217
_refine_ls_number_restraints 311
_refine_ls_restrained_S_all 1.030
_refine_ls_R_factor_all 0.0771
_refine_ls_R_factor_gt 0.0501
_refine_ls_shift/su_max 0.000
_refine_ls_shift/su_mean 0.000
_refine_ls_structure_factor_coef Fsqd
_refine_ls_weighting_details 'w=1/[\s^2^(Fo^2^)+(0.0490P)^2^+0.4050P] where P=(Fo^2^+2Fc^2^)/3'
_refine_ls_weighting_scheme calc
_refine_ls_wR_factor_gt 0.1114
_refine_ls_wR_factor_ref 0.1239
_reflns_Friedel_coverage 0.000
_reflns_number_gt 12431
_reflns_number_total 17217
_reflns_threshold_expression 'I > 2\s(I)'
_cod_data_source_file cs1c00978_si_003.cif
_cod_data_source_block ro_dr33_sq
_cod_original_cell_volume 2185.00(9)
_cod_database_code 4518617
_audit_block_refno 3682
_audit_block_usercomment 'DAR-DA--450, irregular, black'
_shelx_space_group_comment
;
The symmetry employed for this shelxl refinement is uniquely defined
by the following loop, which should always be used as a source of
symmetry information in preference to the above space-group names.
They are only intended as comments.
;
_reflns_odcompleteness_completeness 99.95
_reflns_odcompleteness_iscentric 1
_reflns_odcompleteness_theta 32.50
_shelxl_version_number 2018/3
_olex2_refinement_description
;
1. Fixed Uiso
 At 1.2 times of:
  All C(H) groups, All C(H,H) groups
 At 1.5 times of:
  All C(H,H,H) groups
2. Shared sites
{N4A, C17B}
{N4B, C17A}
3. Uiso/Uaniso restraints and constraints
C17A \\sim C17B \\sim C1 \\sim C2 \\sim C3 \\sim C4 \\sim C5 \\sim C6 \\sim C7
\\sim C8 \\sim C9 \\sim C10 \\sim C11 \\sim C12 \\sim C13 \\sim C14 \\sim C15
\\sim C16 \\sim C18 \\sim C19 \\sim C20 \\sim C21 \\sim C22 \\sim C23 \\sim C24
\\sim C25 \\sim C26 \\sim C27 \\sim C28 \\sim C29 \\sim C30 \\sim C31 \\sim C32
\\sim C41A \\sim C42A \\sim C43A \\sim C44A \\sim C45A \\sim C46A \\sim C47A
\\sim C48A \\sim C49A \\sim C50A \\sim C41B \\sim C42B \\sim C43B \\sim C44B
\\sim C45B \\sim C46B \\sim C47B \\sim C48B \\sim C49B \\sim C50B \\sim N5A
\\sim N6A \\sim N5B \\sim N6B \\sim N1 \\sim N2 \\sim N3 \\sim N4A \\sim N4B
\\sim Fe1A \\sim Fe1B: within 1A with sigma of 0.01 and sigma for terminal
atoms of 0.01 within 1A
Uanis(Fe1A) = Uanis(Fe1B)
Uanis(N5A) = Uanis(N5B)
Uanis(N4A) = Uanis(C17B)
Uanis(N4B) = Uanis(C17A)
4. Rigid body (RIGU) restrains
 Fe1A, N5A, N6A, Fe1B, N5B, N6B
 with sigma for 1-2 distances of 0.004 and sigma for 1-3 distances of 0.004
 C41A, C42A, C43A, C44A, C45A, C46A, C47A, C48A, C49A, C50A, C41B, C42B, C43B,
 C44B, C45B, C46B, C47B, C48B, C49B, C50B
 with sigma for 1-2 distances of 0.004 and sigma for 1-3 distances of 0.004
5. Same fragment restrains
{Fe1A, N5A, N6A} sigma for 1-2: 0.02, 1-3: 0.04
as in
{Fe1B, N5B, N6B}
{C41A, C42A, C43A, C44A, C45A, C46A, C47A, C48A, C49A, C50A} sigma for 1-2:
0.02, 1-3: 0.04
as in
{C41B, C42B, C43B, C44B, C45B, C46B, C47B, C48B, C49B, C50B}
6. Others
 Sof(C41B)=Sof(C42B)=Sof(H42C)=Sof(H42D)=Sof(C43B)=Sof(H43B)=Sof(C44B)=
 Sof(H44C)=Sof(H44D)=Sof(C45B)=Sof(H45B)=Sof(C46B)=Sof(H46C)=Sof(H46D)=
 Sof(C47B)=Sof(H47C)=Sof(H47D)=Sof(C48B)=Sof(H48B)=Sof(C49B)=Sof(H49C)=
 Sof(H49D)=Sof(C50B)=Sof(H50C)=Sof(H50D)=1-FVAR(1)
 Sof(C41A)=Sof(C42A)=Sof(H42A)=Sof(H42B)=Sof(C43A)=Sof(H43A)=Sof(C44A)=
 Sof(H44A)=Sof(H44B)=Sof(C45A)=Sof(H45A)=Sof(C46A)=Sof(H46A)=Sof(H46B)=
 Sof(C47A)=Sof(H47A)=Sof(H47B)=Sof(C48A)=Sof(H48A)=Sof(C49A)=Sof(H49A)=
 Sof(H49B)=Sof(C50A)=Sof(H50A)=Sof(H50B)=FVAR(1)
 Sof(C17B)=Sof(H17B)=Sof(N4B)=1-FVAR(2)
 Sof(N4A)=Sof(C17A)=Sof(H17A)=FVAR(2)
 Sof(Fe1B)=Sof(N5B)=Sof(N6B)=1-FVAR(3)
 Sof(Fe1A)=Sof(N5A)=Sof(N6A)=FVAR(3)
7.a Ternary CH refined with riding coordinates:
 C7(H7), C14(H14), C23(H23), C30(H30), C43A(H43A), C45A(H45A), C48A(H48A),
 C43B(H43B), C45B(H45B), C48B(H48B)
7.b Secondary CH2 refined with riding coordinates:
 C42A(H42A,H42B), C44A(H44A,H44B), C46A(H46A,H46B), C47A(H47A,H47B), C49A(H49A,
 H49B), C50A(H50A,H50B), C42B(H42C,H42D), C44B(H44C,H44D), C46B(H46C,H46D),
 C47B(H47C,H47D), C49B(H49C,H49D), C50B(H50C,H50D)
7.c Aromatic/amide H refined with riding coordinates:
 C17A(H17A), C17B(H17B), C10(H10), C11(H11), C12(H12), C26(H26), C27(H27),
 C28(H28)
7.d Idealised Me refined as rotating group:
 C4(H4A,H4B,H4C), C8(H8A,H8B,H8C), C9(H9A,H9B,H9C), C15(H15A,H15B,H15C),
 C16(H16A,H16B,H16C), C20(H20A,H20B,H20C), C24(H24A,H24B,H24C), C25(H25A,H25B,
 H25C), C31(H31A,H31B,H31C), C32(H32A,H32B,H32C)
;
_platon_squeeze_void_probe_radius 1.20
_oxdiff_exptl_absorpt_empirical_details
;
Empirical correction (ABSPACK) includes:
- Absorption correction using spherical harmonics
- Frame scaling
;
_oxdiff_exptl_absorpt_empirical_full_max 1.232
_oxdiff_exptl_absorpt_empirical_full_min 0.876
_cell_oxdiff_measurement_reflns_used 15588

loop_
_symmetry_equiv_pos_as_xyz
'x, y, z'
'-x, -y, -z'

loop_
_atom_site_label
_atom_site_type_symbol
_atom_site_fract_x
_atom_site_fract_y
_atom_site_fract_z
_atom_site_U_iso_or_equiv
_atom_site_adp_type
_atom_site_occupancy
_atom_site_site_symmetry_order
_atom_site_calc_flag
_atom_site_refinement_flags_posn
_atom_site_refinement_flags_adp
_atom_site_refinement_flags_occupancy
_atom_site_disorder_assembly
_atom_site_disorder_group
Fe1A Fe 0.28347(4) 0.99419(2) 0.70444(2) 0.01871(8) Uani 0.9721(13) 1 d D U P A 5
N5A N 0.25878(16) 0.9996(3) 0.60346(8) 0.0241(4) Uani 0.9721(13) 1 d D U P A 5
N6A N 0.24266(17) 1.00470(15) 0.54239(8) 0.0383(4) Uani 0.9721(13) 1 d D U P A 5
Fe1B Fe 0.2301(14) 1.0099(8) 0.7014(4) 0.01871(8) Uani 0.0279(13) 1 d D U P A 6
N5B N 0.284(9) 0.996(12) 0.607(2) 0.0241(4) Uani 0.0279(13) 1 d D U P A 6
N6B N 0.300(6) 1.001(6) 0.5455(17) 0.036(5) Uani 0.0279(13) 1 d D U P A 6
N1 N 0.25958(11) 0.83364(9) 0.74592(6) 0.0220(2) Uani 1 1 d . . . . .
N2 N 0.28175(10) 1.15789(9) 0.69720(6) 0.0206(2) Uani 1 1 d . . . . .
N3 N 0.26759(11) 0.99694(9) 0.80525(6) 0.0210(2) Uani 1 1 d . . . . .
N4A N 0.24245(12) 0.89432(11) 0.93373(6) 0.0244(3) Uani 0.542(12) 1 d . U P B 3
C17A C 0.26327(12) 1.10198(11) 0.90335(7) 0.0251(3) Uani 0.542(12) 1 d . U P B 3
H17A H 0.267192 1.173173 0.919421 0.030 Uiso 0.542(12) 1 calc R U P B 3
C17B C 0.24245(12) 0.89432(11) 0.93373(6) 0.0244(3) Uani 0.458(12) 1 d . U P B 4
H17B H 0.230863 0.823622 0.970222 0.029 Uiso 0.458(12) 1 calc R U P B 4
N4B N 0.26327(12) 1.10198(11) 0.90335(7) 0.0251(3) Uani 0.458(12) 1 d . U P B 4
C1 C 0.24918(13) 0.99800(12) 0.95531(7) 0.0232(2) Uani 1 1 d . . . . .
C2 C 0.25287(13) 0.89569(12) 0.85837(7) 0.0238(2) Uani 1 1 d . . . . .
C3 C 0.24869(13) 0.80009(12) 0.82197(7) 0.0249(3) Uani 1 1 d . . . . .
C4 C 0.23263(18) 0.67770(14) 0.86508(9) 0.0379(4) Uani 1 1 d . . . . .
H4A H 0.313446 0.631034 0.866642 0.057 Uiso 1 1 calc R U . . .
H4B H 0.168947 0.643303 0.839885 0.057 Uiso 1 1 calc R U . . .
H4C H 0.204955 0.678353 0.917043 0.057 Uiso 1 1 calc R U . . .
C5 C 0.26353(13) 0.74621(11) 0.70137(7) 0.0224(2) Uani 1 1 d . . . . .
C6 C 0.38030(14) 0.68661(11) 0.69213(7) 0.0251(3) Uani 1 1 d . . . . .
C7 C 0.50012(14) 0.71496(13) 0.72710(9) 0.0303(3) Uani 1 1 d . . . . .
H7 H 0.476412 0.735098 0.776638 0.036 Uiso 1 1 calc R U . . .
C8 C 0.55288(17) 0.82303(15) 0.67569(10) 0.0422(4) Uani 1 1 d . . . . .
H8A H 0.569331 0.808473 0.624976 0.063 Uiso 1 1 calc R U . . .
H8B H 0.631913 0.839491 0.697281 0.063 Uiso 1 1 calc R U . . .
H8C H 0.491214 0.890422 0.671850 0.063 Uiso 1 1 calc R U . . .
C9 C 0.60103(18) 0.61282(17) 0.74338(13) 0.0504(5) Uani 1 1 d . . . . .
H9A H 0.562702 0.541856 0.770836 0.076 Uiso 1 1 calc R U . . .
H9B H 0.668305 0.631077 0.774453 0.076 Uiso 1 1 calc R U . . .
H9C H 0.636812 0.599999 0.695309 0.076 Uiso 1 1 calc R U . . .
C10 C 0.38351(15) 0.60528(12) 0.64670(8) 0.0300(3) Uani 1 1 d . . . . .
H10 H 0.461141 0.562752 0.640370 0.036 Uiso 1 1 calc R U . . .
C11 C 0.27624(16) 0.58517(13) 0.61067(9) 0.0335(3) Uani 1 1 d . . . . .
H11 H 0.280687 0.529984 0.579440 0.040 Uiso 1 1 calc R U . . .
C12 C 0.16290(16) 0.64519(13) 0.62008(8) 0.0323(3) Uani 1 1 d . . . . .
H12 H 0.089633 0.630945 0.594968 0.039 Uiso 1 1 calc R U . . .
C13 C 0.15330(14) 0.72680(12) 0.66587(8) 0.0280(3) Uani 1 1 d . . . . .
C14 C 0.02601(15) 0.78793(16) 0.67793(10) 0.0396(4) Uani 1 1 d . . . . .
H14 H 0.040579 0.849039 0.706748 0.048 Uiso 1 1 calc R U . . .
C15 C -0.04139(18) 0.84816(17) 0.60412(12) 0.0512(5) Uani 1 1 d . . . . .
H15A H 0.014699 0.901804 0.572189 0.077 Uiso 1 1 calc R U . . .
H15B H -0.118410 0.892370 0.615586 0.077 Uiso 1 1 calc R U . . .
H15C H -0.063850 0.789077 0.577069 0.077 Uiso 1 1 calc R U . . .
C16 C -0.0587(2) 0.7001(2) 0.72615(13) 0.0645(6) Uani 1 1 d . . . . .
H16A H -0.078780 0.642066 0.697691 0.097 Uiso 1 1 calc R U . . .
H16B H -0.137164 0.741431 0.738491 0.097 Uiso 1 1 calc R U . . .
H16C H -0.014613 0.660552 0.773241 0.097 Uiso 1 1 calc R U . . .
C18 C 0.27153(13) 1.10006(12) 0.82757(7) 0.0235(2) Uani 1 1 d . . . . .
C19 C 0.27979(13) 1.19448(12) 0.76294(7) 0.0240(3) Uani 1 1 d . . . . .
C20 C 0.28137(18) 1.31952(13) 0.76784(9) 0.0374(4) Uani 1 1 d . . . . .
H20A H 0.213445 1.366318 0.736227 0.056 Uiso 1 1 calc R U . . .
H20B H 0.363135 1.349071 0.749743 0.056 Uiso 1 1 calc R U . . .
H20C H 0.268578 1.325219 0.820773 0.056 Uiso 1 1 calc R U . . .
C21 C 0.27318(12) 1.24248(10) 0.62573(7) 0.0200(2) Uani 1 1 d . . . . .
C22 C 0.38287(12) 1.26626(11) 0.58221(7) 0.0222(2) Uani 1 1 d . . . . .
C23 C 0.51292(13) 1.21613(13) 0.61203(8) 0.0283(3) Uani 1 1 d . . . . .
H23 H 0.501818 1.160974 0.662372 0.034 Uiso 1 1 calc R U . . .
C24 C 0.59231(17) 1.31405(17) 0.62436(13) 0.0511(5) Uani 1 1 d . . . . .
H24A H 0.602325 1.370578 0.575926 0.077 Uiso 1 1 calc R U . . .
H24B H 0.675762 1.280451 0.644037 0.077 Uiso 1 1 calc R U . . .
H24C H 0.549651 1.353764 0.661019 0.077 Uiso 1 1 calc R U . . .
C25 C 0.58240(15) 1.14798(14) 0.55943(10) 0.0363(3) Uani 1 1 d . . . . .
H25A H 0.528198 1.089537 0.548766 0.054 Uiso 1 1 calc R U . . .
H25B H 0.660492 1.108472 0.583998 0.054 Uiso 1 1 calc R U . . .
H25C H 0.603182 1.202098 0.511697 0.054 Uiso 1 1 calc R U . . .
C26 C 0.36997(13) 1.33832(12) 0.50943(8) 0.0261(3) Uani 1 1 d . . . . .
H26 H 0.443265 1.355704 0.479091 0.031 Uiso 1 1 calc R U . . .
C27 C 0.25227(14) 1.38504(12) 0.48050(8) 0.0264(3) Uani 1 1 d . . . . .
H27 H 0.245113 1.432966 0.430527 0.032 Uiso 1 1 calc R U . . .
C28 C 0.14511(13) 1.36149(11) 0.52485(7) 0.0250(3) Uani 1 1 d . . . . .
H28 H 0.064824 1.394681 0.505069 0.030 Uiso 1 1 calc R U . . .
C29 C 0.15292(12) 1.28991(11) 0.59805(7) 0.0221(2) Uani 1 1 d . . . . .
C30 C 0.03303(13) 1.26153(12) 0.64412(8) 0.0262(3) Uani 1 1 d . . . . .
H30 H 0.059253 1.216062 0.695990 0.031 Uiso 1 1 calc R U . . .
C31 C -0.04376(17) 1.37172(14) 0.65354(11) 0.0420(4) Uani 1 1 d . . . . .
H31A H 0.010010 1.420375 0.675119 0.063 Uiso 1 1 calc R U . . .
H31B H -0.115261 1.350041 0.687723 0.063 Uiso 1 1 calc R U . . .
H31C H -0.075528 1.415780 0.603859 0.063 Uiso 1 1 calc R U . . .
C32 C -0.04642(15) 1.18416(15) 0.60915(11) 0.0410(4) Uani 1 1 d . . . . .
H32A H -0.075925 1.227362 0.558760 0.062 Uiso 1 1 calc R U . . .
H32B H -0.119470 1.161899 0.641891 0.062 Uiso 1 1 calc R U . . .
H32C H 0.005080 1.113501 0.604336 0.062 Uiso 1 1 calc R U . . .
C41A C 0.2354(6) 1.0061(6) 1.0379(4) 0.0234(10) Uani 0.581(2) 1 d D U P B 1
C42A C 0.1993(3) 0.8920(3) 1.09130(15) 0.0384(6) Uani 0.581(2) 1 d D U P B 1
H42A H 0.263500 0.827938 1.087735 0.046 Uiso 0.581(2) 1 calc R U P B 1
H42B H 0.116672 0.870841 1.075742 0.046 Uiso 0.581(2) 1 calc R U P B 1
C43A C 0.1910(4) 0.9064(4) 1.17412(18) 0.0492(9) Uani 0.581(2) 1 d D U P B 1
H43A H 0.169351 0.830914 1.208534 0.059 Uiso 0.581(2) 1 calc R U P B 1
C44A C 0.0881(4) 1.0025(4) 1.1795(2) 0.0521(10) Uani 0.581(2) 1 d D U P B 1
H44A H 0.005731 0.981749 1.163122 0.062 Uiso 0.581(2) 1 calc R U P B 1
H44B H 0.079658 1.011012 1.232623 0.062 Uiso 0.581(2) 1 calc R U P B 1
C45A C 0.1254(3) 1.1171(3) 1.12794(16) 0.0469(8) Uani 0.581(2) 1 d D . P B 1
H45A H 0.059145 1.180780 1.131379 0.056 Uiso 0.581(2) 1 calc R U P B 1
C46A C 0.1342(2) 1.1039(2) 1.04567(14) 0.0312(5) Uani 0.581(2) 1 d D . P B 1
H46A H 0.156215 1.178813 1.012083 0.037 Uiso 0.581(2) 1 calc R U P B 1
H46B H 0.051074 1.084858 1.029397 0.037 Uiso 0.581(2) 1 calc R U P B 1
C47A C 0.3638(2) 1.0378(3) 1.06357(14) 0.0350(6) Uani 0.581(2) 1 d D . P B 1
H47A H 0.429465 0.974645 1.060532 0.042 Uiso 0.581(2) 1 calc R U P B 1
H47B H 0.388760 1.111016 1.029236 0.042 Uiso 0.581(2) 1 calc R U P B 1
C48A C 0.3547(3) 1.0541(4) 1.14583(19) 0.0505(8) Uani 0.581(2) 1 d D U P B 1
H48A H 0.438065 1.075693 1.161607 0.061 Uiso 0.581(2) 1 calc R U P B 1
C49A C 0.3201(4) 0.9408(4) 1.19760(18) 0.0620(11) Uani 0.581(2) 1 d D U P B 1
H49A H 0.315493 0.949825 1.250772 0.074 Uiso 0.581(2) 1 calc R U P B 1
H49B H 0.386234 0.877946 1.194765 0.074 Uiso 0.581(2) 1 calc R U P B 1
C50A C 0.2529(4) 1.1517(4) 1.1497(2) 0.0578(10) Uani 0.581(2) 1 d D U P B 1
H50A H 0.248481 1.165198 1.201851 0.069 Uiso 0.581(2) 1 calc R U P B 1
H50B H 0.274528 1.225403 1.114459 0.069 Uiso 0.581(2) 1 calc R U P B 1
C41B C 0.2530(9) 0.9861(8) 1.0415(6) 0.0261(15) Uani 0.419(2) 1 d D U P B 2
C42B C 0.1289(4) 0.9383(4) 1.0747(2) 0.0374(9) Uani 0.419(2) 1 d D U P B 2
H42C H 0.118137 0.862550 1.061194 0.045 Uiso 0.419(2) 1 calc R U P B 2
H42D H 0.057077 0.993743 1.052749 0.045 Uiso 0.419(2) 1 calc R U P B 2
C43B C 0.1288(5) 0.9212(6) 1.1617(3) 0.0486(12) Uani 0.419(2) 1 d D U P B 2
H43B H 0.047388 0.889757 1.183064 0.058 Uiso 0.419(2) 1 calc R U P B 2
C44B C 0.1447(5) 1.0379(5) 1.1822(3) 0.0489(12) Uani 0.419(2) 1 d D U P B 2
H44C H 0.141132 1.027696 1.238125 0.059 Uiso 0.419(2) 1 calc R U P B 2
H44D H 0.074893 1.095184 1.159679 0.059 Uiso 0.419(2) 1 calc R U P B 2
C45B C 0.2713(5) 1.0838(4) 1.1525(2) 0.0386(9) Uani 0.419(2) 1 d D U P B 2
H45B H 0.282895 1.159492 1.167098 0.046 Uiso 0.419(2) 1 calc R U P B 2
C46B C 0.2718(4) 1.1028(3) 1.06354(19) 0.0349(8) Uani 0.419(2) 1 d D . P B 2
H46C H 0.202893 1.161631 1.041539 0.042 Uiso 0.419(2) 1 calc R U P B 2
H46D H 0.353204 1.132596 1.042867 0.042 Uiso 0.419(2) 1 calc R U P B 2
C47B C 0.3635(3) 0.8983(3) 1.07559(19) 0.0324(8) Uani 0.419(2) 1 d D . P B 2
H47C H 0.354808 0.822551 1.061558 0.039 Uiso 0.419(2) 1 calc R U P B 2
H47D H 0.444678 0.928512 1.054748 0.039 Uiso 0.419(2) 1 calc R U P B 2
C48B C 0.3635(4) 0.8799(4) 1.1626(2) 0.0409(9) Uani 0.419(2) 1 d D . P B 2
H48B H 0.434938 0.822241 1.184253 0.049 Uiso 0.419(2) 1 calc R U P B 2
C49B C 0.2406(5) 0.8333(4) 1.1943(2) 0.0480(11) Uani 0.419(2) 1 d D U P B 2
H49C H 0.241372 0.820228 1.250438 0.058 Uiso 0.419(2) 1 calc R U P B 2
H49D H 0.230365 0.757321 1.181062 0.058 Uiso 0.419(2) 1 calc R U P B 2
C50B C 0.3813(5) 0.9949(5) 1.1825(3) 0.0454(10) Uani 0.419(2) 1 d D U P B 2
H50C H 0.461607 1.025254 1.160174 0.054 Uiso 0.419(2) 1 calc R U P B 2
H50D H 0.386799 0.983287 1.238400 0.054 Uiso 0.419(2) 1 calc R U P B 2

loop_
_atom_site_aniso_label
_atom_site_aniso_U_11
_atom_site_aniso_U_22
_atom_site_aniso_U_33
_atom_site_aniso_U_23
_atom_site_aniso_U_13
_atom_site_aniso_U_12
Fe1A 0.02342(19) 0.01999(9) 0.01338(8) -0.00424(6) 0.00052(7) -0.00471(9)
N5A 0.0307(11) 0.0221(6) 0.0200(5) -0.0061(5) -0.0014(5) -0.0008(9)
N6A 0.0538(10) 0.0395(8) 0.0224(6) -0.0109(5) -0.0056(6) 0.0050(8)
Fe1B 0.02342(19) 0.01999(9) 0.01338(8) -0.00424(6) 0.00052(7) -0.00471(9)
N5B 0.0307(11) 0.0221(6) 0.0200(5) -0.0061(5) -0.0014(5) -0.0008(9)
N6B 0.051(10) 0.037(9) 0.022(5) -0.013(6) -0.002(6) 0.001(10)
N1 0.0260(5) 0.0225(5) 0.0185(5) -0.0053(4) -0.0009(4) -0.0058(4)
N2 0.0236(5) 0.0222(5) 0.0169(5) -0.0052(4) -0.0001(4) -0.0047(4)
N3 0.0243(5) 0.0249(5) 0.0148(4) -0.0054(4) 0.0008(4) -0.0062(4)
N4A 0.0304(6) 0.0268(6) 0.0157(5) -0.0036(4) 0.0001(4) -0.0048(5)
C17A 0.0324(7) 0.0275(6) 0.0167(5) -0.0069(4) -0.0005(5) -0.0046(5)
C17B 0.0304(6) 0.0268(6) 0.0157(5) -0.0036(4) 0.0001(4) -0.0048(5)
N4B 0.0324(7) 0.0275(6) 0.0167(5) -0.0069(4) -0.0005(5) -0.0046(5)
C1 0.0271(6) 0.0276(6) 0.0152(5) -0.0046(5) -0.0017(5) -0.0026(5)
C2 0.0235(6) 0.0311(6) 0.0164(5) -0.0033(5) -0.0003(5) -0.0062(5)
C3 0.0282(7) 0.0268(6) 0.0190(6) -0.0018(5) 0.0004(5) -0.0072(5)
C4 0.0513(10) 0.0324(7) 0.0265(7) 0.0037(6) -0.0002(7) -0.0116(7)
C5 0.0299(7) 0.0189(5) 0.0183(5) -0.0025(4) -0.0004(5) -0.0063(5)
C6 0.0306(7) 0.0212(6) 0.0223(6) -0.0014(5) 0.0005(5) -0.0051(5)
C7 0.0288(7) 0.0309(7) 0.0308(7) -0.0053(6) -0.0032(6) -0.0030(6)
C8 0.0411(9) 0.0433(9) 0.0416(9) -0.0027(7) -0.0063(7) -0.0193(7)
C9 0.0358(9) 0.0456(10) 0.0677(13) -0.0106(9) -0.0105(9) 0.0050(8)
C10 0.0370(8) 0.0224(6) 0.0305(7) -0.0056(5) 0.0054(6) -0.0040(5)
C11 0.0477(9) 0.0244(6) 0.0319(7) -0.0115(6) 0.0038(6) -0.0101(6)
C12 0.0409(8) 0.0290(7) 0.0301(7) -0.0097(6) -0.0040(6) -0.0118(6)
C13 0.0320(7) 0.0260(6) 0.0276(7) -0.0072(5) -0.0027(5) -0.0078(5)
C14 0.0304(8) 0.0480(9) 0.0483(10) -0.0262(8) -0.0069(7) -0.0034(7)
C15 0.0422(10) 0.0442(10) 0.0708(13) -0.0205(9) -0.0222(9) 0.0032(8)
C16 0.0363(10) 0.0920(17) 0.0648(14) -0.0164(13) 0.0076(10) -0.0083(11)
C18 0.0240(6) 0.0305(6) 0.0186(5) -0.0100(5) -0.0003(5) -0.0053(5)
C19 0.0285(7) 0.0256(6) 0.0199(6) -0.0084(5) -0.0010(5) -0.0043(5)
C20 0.0558(10) 0.0300(7) 0.0309(8) -0.0148(6) -0.0039(7) -0.0060(7)
C21 0.0242(6) 0.0193(5) 0.0177(5) -0.0057(4) -0.0002(4) -0.0040(4)
C22 0.0223(6) 0.0229(6) 0.0219(6) -0.0061(5) 0.0002(5) -0.0013(5)
C23 0.0238(6) 0.0306(7) 0.0288(7) -0.0041(5) 0.0003(5) 0.0001(5)
C24 0.0306(9) 0.0516(11) 0.0802(14) -0.0342(10) -0.0124(9) 0.0023(8)
C25 0.0306(8) 0.0346(8) 0.0436(9) -0.0108(7) 0.0049(6) 0.0033(6)
C26 0.0275(7) 0.0268(6) 0.0230(6) -0.0038(5) 0.0058(5) -0.0035(5)
C27 0.0327(7) 0.0251(6) 0.0202(6) -0.0023(5) 0.0001(5) -0.0032(5)
C28 0.0256(6) 0.0247(6) 0.0244(6) -0.0043(5) -0.0040(5) -0.0029(5)
C29 0.0236(6) 0.0210(5) 0.0226(6) -0.0063(5) 0.0008(5) -0.0044(5)
C30 0.0217(6) 0.0275(6) 0.0286(7) -0.0039(5) 0.0015(5) -0.0042(5)
C31 0.0388(9) 0.0324(8) 0.0556(11) -0.0127(7) 0.0184(8) -0.0044(7)
C32 0.0287(8) 0.0434(9) 0.0573(11) -0.0221(8) 0.0095(7) -0.0135(7)
C41A 0.0264(18) 0.030(2) 0.0130(14) -0.0037(14) -0.0010(13) 0.0008(15)
C42A 0.0478(18) 0.0409(15) 0.0207(12) 0.0026(10) 0.0082(12) 0.0026(13)
C43A 0.055(2) 0.069(2) 0.0145(13) 0.0027(13) 0.0083(14) 0.017(2)
C44A 0.042(2) 0.090(3) 0.0203(13) -0.0123(16) 0.0065(15) 0.0188(19)
C45A 0.0422(16) 0.070(2) 0.0318(14) -0.0262(14) 0.0001(12) 0.0192(15)
C46A 0.0291(12) 0.0410(14) 0.0236(11) -0.0099(10) -0.0013(9) 0.0064(10)
C47A 0.0284(12) 0.0546(17) 0.0268(12) -0.0212(12) -0.0032(10) 0.0053(11)
C48A 0.0428(17) 0.083(2) 0.0320(15) -0.0309(16) -0.0138(13) 0.0109(17)
C49A 0.050(2) 0.109(3) 0.0209(14) -0.0146(17) -0.0082(14) 0.036(2)
C50A 0.062(2) 0.078(3) 0.0450(18) -0.043(2) -0.0081(16) 0.0091(19)
C41B 0.032(3) 0.032(3) 0.014(2) -0.007(2) -0.002(2) 0.000(2)
C42B 0.0326(19) 0.059(3) 0.0198(15) -0.0070(16) 0.0011(14) -0.0072(18)
C43B 0.043(3) 0.079(3) 0.0193(18) -0.002(2) 0.0052(19) -0.009(3)
C44B 0.050(3) 0.068(3) 0.028(2) -0.014(2) 0.002(2) 0.016(2)
C45B 0.053(2) 0.0343(19) 0.0298(18) -0.0120(16) -0.0122(17) 0.0068(18)
C46B 0.050(2) 0.0356(18) 0.0196(15) -0.0079(13) -0.0057(14) 0.0012(16)
C47B 0.0305(17) 0.0430(19) 0.0227(15) -0.0075(14) -0.0037(13) 0.0053(15)
C48B 0.045(2) 0.050(2) 0.0251(17) -0.0064(16) -0.0145(15) 0.0116(18)
C49B 0.069(3) 0.053(2) 0.0152(15) 0.0034(16) 0.0026(17) 0.003(2)
C50B 0.052(3) 0.060(3) 0.0217(19) -0.0065(18) -0.0055(19) 0.006(2)

loop_
_atom_type_symbol
_atom_type_description
_atom_type_scat_dispersion_real
_atom_type_scat_dispersion_imag
_atom_type_scat_source
C C 0.0033 0.0016 'International Tables Vol C Tables 4.2.6.8 and 6.1.1.4'
H H 0.0000 0.0000 'International Tables Vol C Tables 4.2.6.8 and 6.1.1.4'
Fe Fe 0.3463 0.8444 'International Tables Vol C Tables 4.2.6.8 and 6.1.1.4'
N N 0.0061 0.0033 'International Tables Vol C Tables 4.2.6.8 and 6.1.1.4'

loop_
_exptl_crystal_face_index_h
_exptl_crystal_face_index_k
_exptl_crystal_face_index_l
_exptl_crystal_face_perp_dist
4 2 24 0.0681
-11 -10 -12 0.0591
5 -13 8 0.0882
0 -14 -18 0.0648
14 8 0 0.0394
-4 -3 -25 0.0861
-14 -8 0 0.0394
-4 13 -7 0.0987
11 10 12 0.0591
-12 -2 13 0.0481
11 0 -17 0.0764
-14 -3 -9 0.0638
-1 16 1 0.0836
-6 -16 -4 0.0702
-15 -2 2 0.0302
9 12 -4 0.0603
14 6 2 0.0301

loop_
_geom_angle_atom_site_label_1
_geom_angle_atom_site_label_2
_geom_angle_atom_site_label_3
_geom_angle
_geom_angle_site_symmetry_1
_geom_angle_site_symmetry_3
_geom_angle_publ_flag
N5A Fe1A N1 99.69(11) . . ?
N5A Fe1A N2 97.80(11) . . ?
N2 Fe1A N1 159.40(5) . . ?
N3 Fe1A N5A 166.42(7) . . ?
N3 Fe1A N1 80.39(5) . . ?
N3 Fe1A N2 80.05(5) . . ?
N6A N5A Fe1A 178.7(2) . . ?
N5B Fe1B N1 93(4) . . ?
N5B Fe1B N2 98(4) . . ?
N5B Fe1B N3 149(3) . . ?
N2 Fe1B N1 147.2(8) . . ?
N2 Fe1B N3 79.8(3) . . ?
N3 Fe1B N1 75.3(3) . . ?
N6B N5B Fe1B 168(9) . . ?
C3 N1 Fe1A 117.02(9) . . ?
C3 N1 Fe1B 115.3(2) . . ?
C3 N1 C5 119.16(11) . . ?
C5 N1 Fe1A 123.60(8) . . ?
C5 N1 Fe1B 124.1(2) . . ?
C19 N2 Fe1A 117.31(9) . . ?
C19 N2 Fe1B 117.1(2) . . ?
C19 N2 C21 119.82(11) . . ?
C21 N2 Fe1A 122.70(8) . . ?
C21 N2 Fe1B 118.5(3) . . ?
C2 N3 Fe1A 120.10(9) . . ?
C2 N3 Fe1B 121.4(2) . . ?
C2 N3 C18 119.73(11) . . ?
C18 N3 Fe1A 120.17(9) . . ?
C18 N3 Fe1B 115.9(3) . . ?
C2 N4A C1 117.89(11) . . ?
C1 C17A H17A 120.9 . . ?
C18 C17A H17A 120.9 . . ?
C18 C17A C1 118.26(12) . . ?
C1 C17B H17B 121.1 . . ?
C2 C17B H17B 121.1 . . ?
C2 C17B C1 117.89(11) . . ?
C18 N4B C1 118.26(12) . . ?
N4A C1 C17A 122.11(11) . . ?
C17B C1 N4B 122.11(11) . . ?
N3 C2 C3 109.89(11) . . ?
N4A C2 N3 121.65(12) . . ?
N4A C2 C3 128.46(12) . . ?
C17B C2 N3 121.65(12) . . ?
C17B C2 C3 128.46(12) . . ?
N1 C3 C2 112.53(11) . . ?
N1 C3 C4 124.88(12) . . ?
C2 C3 C4 122.59(12) . . ?
C3 C4 H4A 109.5 . . ?
C3 C4 H4B 109.5 . . ?
C3 C4 H4C 109.5 . . ?
H4A C4 H4B 109.5 . . ?
H4A C4 H4C 109.5 . . ?
H4B C4 H4C 109.5 . . ?
C6 C5 N1 118.39(12) . . ?
C13 C5 N1 119.61(12) . . ?
C13 C5 C6 121.93(12) . . ?
C5 C6 C7 120.87(12) . . ?
C10 C6 C5 117.76(13) . . ?
C10 C6 C7 121.29(13) . . ?
C6 C7 H7 107.6 . . ?
C6 C7 C8 109.51(12) . . ?
C6 C7 C9 113.52(13) . . ?
C8 C7 H7 107.6 . . ?
C9 C7 H7 107.6 . . ?
C9 C7 C8 110.71(15) . . ?
C7 C8 H8A 109.5 . . ?
C7 C8 H8B 109.5 . . ?
C7 C8 H8C 109.5 . . ?
H8A C8 H8B 109.5 . . ?
H8A C8 H8C 109.5 . . ?
H8B C8 H8C 109.5 . . ?
C7 C9 H9A 109.5 . . ?
C7 C9 H9B 109.5 . . ?
C7 C9 H9C 109.5 . . ?
H9A C9 H9B 109.5 . . ?
H9A C9 H9C 109.5 . . ?
H9B C9 H9C 109.5 . . ?
C6 C10 H10 119.3 . . ?
C11 C10 C6 121.39(14) . . ?
C11 C10 H10 119.3 . . ?
C10 C11 H11 120.1 . . ?
C12 C11 C10 119.88(13) . . ?
C12 C11 H11 120.1 . . ?
C11 C12 H12 119.3 . . ?
C11 C12 C13 121.38(14) . . ?
C13 C12 H12 119.3 . . ?
C5 C13 C14 122.06(12) . . ?
C12 C13 C5 117.65(14) . . ?
C12 C13 C14 120.26(13) . . ?
C13 C14 H14 108.0 . . ?
C13 C14 C15 113.47(14) . . ?
C13 C14 C16 109.72(15) . . ?
C15 C14 H14 108.0 . . ?
C15 C14 C16 109.60(16) . . ?
C16 C14 H14 108.0 . . ?
C14 C15 H15A 109.5 . . ?
C14 C15 H15B 109.5 . . ?
C14 C15 H15C 109.5 . . ?
H15A C15 H15B 109.5 . . ?
H15A C15 H15C 109.5 . . ?
H15B C15 H15C 109.5 . . ?
C14 C16 H16A 109.5 . . ?
C14 C16 H16B 109.5 . . ?
C14 C16 H16C 109.5 . . ?
H16A C16 H16B 109.5 . . ?
H16A C16 H16C 109.5 . . ?
H16B C16 H16C 109.5 . . ?
N3 C18 C17A 120.34(12) . . ?
N3 C18 N4B 120.34(12) . . ?
N3 C18 C19 110.13(11) . . ?
C17A C18 C19 129.49(12) . . ?
N4B C18 C19 129.49(12) . . ?
N2 C19 C18 112.06(11) . . ?
N2 C19 C20 124.45(12) . . ?
C18 C19 C20 123.46(12) . . ?
C19 C20 H20A 109.5 . . ?
C19 C20 H20B 109.5 . . ?
C19 C20 H20C 109.5 . . ?
H20A C20 H20B 109.5 . . ?
H20A C20 H20C 109.5 . . ?
H20B C20 H20C 109.5 . . ?
C22 C21 N2 119.23(11) . . ?
C22 C21 C29 121.72(11) . . ?
C29 C21 N2 118.72(11) . . ?
C21 C22 C23 121.94(12) . . ?
C26 C22 C21 118.08(12) . . ?
C26 C22 C23 119.98(12) . . ?
C22 C23 H23 108.0 . . ?
C22 C23 C24 110.29(12) . . ?
C22 C23 C25 112.28(12) . . ?
C24 C23 H23 108.0 . . ?
C25 C23 H23 108.0 . . ?
C25 C23 C24 110.10(13) . . ?
C23 C24 H24A 109.5 . . ?
C23 C24 H24B 109.5 . . ?
C23 C24 H24C 109.5 . . ?
H24A C24 H24B 109.5 . . ?
H24A C24 H24C 109.5 . . ?
H24B C24 H24C 109.5 . . ?
C23 C25 H25A 109.5 . . ?
C23 C25 H25B 109.5 . . ?
C23 C25 H25C 109.5 . . ?
H25A C25 H25B 109.5 . . ?
H25A C25 H25C 109.5 . . ?
H25B C25 H25C 109.5 . . ?
C22 C26 H26 119.4 . . ?
C27 C26 C22 121.29(12) . . ?
C27 C26 H26 119.4 . . ?
C26 C27 H27 120.2 . . ?
C28 C27 C26 119.68(12) . . ?
C28 C27 H27 120.2 . . ?
C27 C28 H28 119.4 . . ?
C27 C28 C29 121.25(13) . . ?
C29 C28 H28 119.4 . . ?
C21 C29 C30 121.96(11) . . ?
C28 C29 C21 117.96(12) . . ?
C28 C29 C30 120.04(12) . . ?
C29 C30 H30 107.5 . . ?
C29 C30 C32 110.93(11) . . ?
C31 C30 C29 111.83(12) . . ?
C31 C30 H30 107.5 . . ?
C31 C30 C32 111.27(13) . . ?
C32 C30 H30 107.5 . . ?
C30 C31 H31A 109.5 . . ?
C30 C31 H31B 109.5 . . ?
C30 C31 H31C 109.5 . . ?
H31A C31 H31B 109.5 . . ?
H31A C31 H31C 109.5 . . ?
H31B C31 H31C 109.5 . . ?
C30 C32 H32A 109.5 . . ?
C30 C32 H32B 109.5 . . ?
C30 C32 H32C 109.5 . . ?
H32A C32 H32B 109.5 . . ?
H32A C32 H32C 109.5 . . ?
H32B C32 H32C 109.5 . . ?
C1 C41A C42A 113.6(5) . . ?
C1 C41A C46A 110.5(4) . . ?
C1 C41A C47A 107.5(4) . . ?
C42A C41A C46A 108.1(5) . . ?
C42A C41A C47A 108.7(5) . . ?
C46A C41A C47A 108.5(5) . . ?
C41A C42A H42A 109.6 . . ?
C41A C42A H42B 109.6 . . ?
C41A C42A C43A 110.3(4) . . ?
H42A C42A H42B 108.1 . . ?
C43A C42A H42A 109.6 . . ?
C43A C42A H42B 109.6 . . ?
C42A C43A H43A 109.6 . . ?
C42A C43A C49A 109.2(3) . . ?
C44A C43A C42A 109.1(3) . . ?
C44A C43A H43A 109.6 . . ?
C44A C43A C49A 109.8(4) . . ?
C49A C43A H43A 109.6 . . ?
C43A C44A H44A 110.0 . . ?
C43A C44A H44B 110.0 . . ?
H44A C44A H44B 108.4 . . ?
C45A C44A C43A 108.3(3) . . ?
C45A C44A H44A 110.0 . . ?
C45A C44A H44B 110.0 . . ?
C44A C45A H45A 109.0 . . ?
C44A C45A C46A 109.5(3) . . ?
C46A C45A H45A 109.0 . . ?
C50A C45A C44A 112.2(3) . . ?
C50A C45A H45A 109.0 . . ?
C50A C45A C46A 108.0(2) . . ?
C41A C46A H46A 109.5 . . ?
C41A C46A H46B 109.5 . . ?
C45A C46A C41A 110.7(4) . . ?
C45A C46A H46A 109.5 . . ?
C45A C46A H46B 109.5 . . ?
H46A C46A H46B 108.1 . . ?
C41A C47A H47A 109.6 . . ?
C41A C47A H47B 109.6 . . ?
H47A C47A H47B 108.1 . . ?
C48A C47A C41A 110.3(4) . . ?
C48A C47A H47A 109.6 . . ?
C48A C47A H47B 109.6 . . ?
C47A C48A H48A 109.7 . . ?
C49A C48A C47A 108.9(3) . . ?
C49A C48A H48A 109.7 . . ?
C49A C48A C50A 110.0(3) . . ?
C50A C48A C47A 109.0(3) . . ?
C50A C48A H48A 109.7 . . ?
C43A C49A H49A 109.6 . . ?
C43A C49A H49B 109.6 . . ?
C48A C49A C43A 110.3(3) . . ?
C48A C49A H49A 109.6 . . ?
C48A C49A H49B 109.6 . . ?
H49A C49A H49B 108.1 . . ?
C45A C50A C48A 109.5(3) . . ?
C45A C50A H50A 109.8 . . ?
C45A C50A H50B 109.8 . . ?
C48A C50A H50A 109.8 . . ?
C48A C50A H50B 109.8 . . ?
H50A C50A H50B 108.2 . . ?
C1 C41B C46B 112.9(6) . . ?
C1 C41B C47B 109.3(6) . . ?
C42B C41B C1 107.8(7) . . ?
C42B C41B C46B 110.0(7) . . ?
C42B C41B C47B 109.0(7) . . ?
C46B C41B C47B 107.9(7) . . ?
C41B C42B H42C 109.6 . . ?
C41B C42B H42D 109.6 . . ?
C41B C42B C43B 110.1(5) . . ?
H42C C42B H42D 108.1 . . ?
C43B C42B H42C 109.6 . . ?
C43B C42B H42D 109.6 . . ?
C42B C43B H43B 109.8 . . ?
C42B C43B C49B 108.5(4) . . ?
C44B C43B C42B 109.5(4) . . ?
C44B C43B H43B 109.8 . . ?
C44B C43B C49B 109.6(4) . . ?
C49B C43B H43B 109.8 . . ?
C43B C44B H44C 109.7 . . ?
C43B C44B H44D 109.7 . . ?
C43B C44B C45B 110.0(4) . . ?
H44C C44B H44D 108.2 . . ?
C45B C44B H44C 109.7 . . ?
C45B C44B H44D 109.7 . . ?
C44B C45B H45B 110.1 . . ?
C44B C45B C46B 108.2(4) . . ?
C44B C45B C50B 111.3(4) . . ?
C46B C45B H45B 110.1 . . ?
C50B C45B H45B 110.1 . . ?
C50B C45B C46B 107.0(4) . . ?
C41B C46B C45B 109.7(5) . . ?
C41B C46B H46C 109.7 . . ?
C41B C46B H46D 109.7 . . ?
C45B C46B H46C 109.7 . . ?
C45B C46B H46D 109.7 . . ?
H46C C46B H46D 108.2 . . ?
C41B C47B H47C 109.7 . . ?
C41B C47B H47D 109.7 . . ?
H47C C47B H47D 108.2 . . ?
C48B C47B C41B 109.8(5) . . ?
C48B C47B H47C 109.7 . . ?
C48B C47B H47D 109.7 . . ?
C47B C48B H48B 109.3 . . ?
C49B C48B C47B 109.7(3) . . ?
C49B C48B H48B 109.3 . . ?
C50B C48B C47B 108.7(4) . . ?
C50B C48B H48B 109.3 . . ?
C50B C48B C49B 110.5(4) . . ?
C43B C49B H49C 109.6 . . ?
C43B C49B H49D 109.6 . . ?
C48B C49B C43B 110.1(4) . . ?
C48B C49B H49C 109.6 . . ?
C48B C49B H49D 109.6 . . ?
H49C C49B H49D 108.1 . . ?
C45B C50B H50C 109.5 . . ?
C45B C50B H50D 109.5 . . ?
C48B C50B C45B 110.6(4) . . ?
C48B C50B H50C 109.5 . . ?
C48B C50B H50D 109.5 . . ?
H50C C50B H50D 108.1 . . ?

loop_
_geom_bond_atom_site_label_1
_geom_bond_atom_site_label_2
_geom_bond_distance
_geom_bond_site_symmetry_2
_geom_bond_publ_flag
Fe1A N5A 1.8333(13) . ?
Fe1A N1 1.8987(11) . ?
Fe1A N2 1.8974(11) . ?
Fe1A N3 1.8333(10) . ?
N5A N6A 1.1066(17) . ?
Fe1B N5B 1.830(18) . ?
Fe1B N1 2.047(9) . ?
Fe1B N2 1.846(8) . ?
Fe1B N3 1.893(8) . ?
N5B N6B 1.107(18) . ?
N1 C3 1.3456(16) . ?
N1 C5 1.4404(16) . ?
N2 C19 1.3514(15) . ?
N2 C21 1.4386(16) . ?
N3 C2 1.3649(16) . ?
N3 C18 1.3653(16) . ?
N4A C1 1.3683(17) . ?
N4A C2 1.3604(16) . ?
C17A H17A 0.9500 . ?
C17A C1 1.3770(18) . ?
C17A C18 1.3753(16) . ?
C17B H17B 0.9500 . ?
C17B C1 1.3683(17) . ?
C17B C2 1.3604(16) . ?
N4B C1 1.3770(18) . ?
N4B C18 1.3753(16) . ?
C1 C41A 1.521(8) . ?
C1 C41B 1.533(11) . ?
C2 C3 1.4289(19) . ?
C3 C4 1.4918(19) . ?
C4 H4A 0.9800 . ?
C4 H4B 0.9800 . ?
C4 H4C 0.9800 . ?
C5 C6 1.4035(19) . ?
C5 C13 1.3998(19) . ?
C6 C7 1.519(2) . ?
C6 C10 1.3929(19) . ?
C7 H7 1.0000 . ?
C7 C8 1.528(2) . ?
C7 C9 1.528(2) . ?
C8 H8A 0.9800 . ?
C8 H8B 0.9800 . ?
C8 H8C 0.9800 . ?
C9 H9A 0.9800 . ?
C9 H9B 0.9800 . ?
C9 H9C 0.9800 . ?
C10 H10 0.9500 . ?
C10 C11 1.381(2) . ?
C11 H11 0.9500 . ?
C11 C12 1.376(2) . ?
C12 H12 0.9500 . ?
C12 C13 1.3996(19) . ?
C13 C14 1.518(2) . ?
C14 H14 1.0000 . ?
C14 C15 1.523(3) . ?
C14 C16 1.526(3) . ?
C15 H15A 0.9800 . ?
C15 H15B 0.9800 . ?
C15 H15C 0.9800 . ?
C16 H16A 0.9800 . ?
C16 H16B 0.9800 . ?
C16 H16C 0.9800 . ?
C18 C19 1.4222(19) . ?
C19 C20 1.4938(19) . ?
C20 H20A 0.9800 . ?
C20 H20B 0.9800 . ?
C20 H20C 0.9800 . ?
C21 C22 1.4009(18) . ?
C21 C29 1.4059(18) . ?
C22 C23 1.5164(19) . ?
C22 C26 1.3953(18) . ?
C23 H23 1.0000 . ?
C23 C24 1.532(2) . ?
C23 C25 1.524(2) . ?
C24 H24A 0.9800 . ?
C24 H24B 0.9800 . ?
C24 H24C 0.9800 . ?
C25 H25A 0.9800 . ?
C25 H25B 0.9800 . ?
C25 H25C 0.9800 . ?
C26 H26 0.9500 . ?
C26 C27 1.387(2) . ?
C27 H27 0.9500 . ?
C27 C28 1.3859(19) . ?
C28 H28 0.9500 . ?
C28 C29 1.3964(18) . ?
C29 C30 1.5219(18) . ?
C30 H30 1.0000 . ?
C30 C31 1.520(2) . ?
C30 C32 1.525(2) . ?
C31 H31A 0.9800 . ?
C31 H31B 0.9800 . ?
C31 H31C 0.9800 . ?
C32 H32A 0.9800 . ?
C32 H32B 0.9800 . ?
C32 H32C 0.9800 . ?
C41A C42A 1.531(7) . ?
C41A C46A 1.542(7) . ?
C41A C47A 1.542(8) . ?
C42A H42A 0.9900 . ?
C42A H42B 0.9900 . ?
C42A C43A 1.544(4) . ?
C43A H43A 1.0000 . ?
C43A C44A 1.529(5) . ?
C43A C49A 1.548(6) . ?
C44A H44A 0.9900 . ?
C44A H44B 0.9900 . ?
C44A C45A 1.527(6) . ?
C45A H45A 1.0000 . ?
C45A C46A 1.530(3) . ?
C45A C50A 1.522(5) . ?
C46A H46A 0.9900 . ?
C46A H46B 0.9900 . ?
C47A H47A 0.9900 . ?
C47A H47B 0.9900 . ?
C47A C48A 1.542(4) . ?
C48A H48A 1.0000 . ?
C48A C49A 1.508(6) . ?
C48A C50A 1.530(5) . ?
C49A H49A 0.9900 . ?
C49A H49B 0.9900 . ?
C50A H50A 0.9900 . ?
C50A H50B 0.9900 . ?
C41B C42B 1.527(10) . ?
C41B C46B 1.540(11) . ?
C41B C47B 1.541(9) . ?
C42B H42C 0.9900 . ?
C42B H42D 0.9900 . ?
C42B C43B 1.539(5) . ?
C43B H43B 1.0000 . ?
C43B C44B 1.521(8) . ?
C43B C49B 1.545(7) . ?
C44B H44C 0.9900 . ?
C44B H44D 0.9900 . ?
C44B C45B 1.526(7) . ?
C45B H45B 1.0000 . ?
C45B C46B 1.571(5) . ?
C45B C50B 1.527(6) . ?
C46B H46C 0.9900 . ?
C46B H46D 0.9900 . ?
C47B H47C 0.9900 . ?
C47B H47D 0.9900 . ?
C47B C48B 1.537(5) . ?
C48B H48B 1.0000 . ?
C48B C49B 1.502(6) . ?
C48B C50B 1.501(6) . ?
C49B H49C 0.9900 . ?
C49B H49D 0.9900 . ?
C50B H50C 0.9900 . ?
C50B H50D 0.9900 . ?

loop_
_geom_contact_atom_site_label_1
_geom_contact_atom_site_label_2
_geom_contact_distance
_geom_contact_site_symmetry_1
_geom_contact_site_symmetry_2
_geom_contact_publ_flag
. . . . . ?

loop_
_geom_torsion_atom_site_label_1
_geom_torsion_atom_site_label_2
_geom_torsion_atom_site_label_3
_geom_torsion_atom_site_label_4
_geom_torsion
_geom_torsion_site_symmetry_1
_geom_torsion_site_symmetry_2
_geom_torsion_site_symmetry_3
_geom_torsion_site_symmetry_4
_geom_torsion_publ_flag
Fe1A N1 C3 C2 2.12(16) . . . . ?
Fe1A N1 C3 C4 -178.46(12) . . . . ?
Fe1A N1 C5 C6 89.84(13) . . . . ?
Fe1A N1 C5 C13 -87.26(14) . . . . ?
Fe1A N2 C19 C18 -3.61(15) . . . . ?
Fe1A N2 C19 C20 178.45(12) . . . . ?
Fe1A N2 C21 C22 -81.91(13) . . . . ?
Fe1A N2 C21 C29 91.65(12) . . . . ?
Fe1A N3 C2 C3 -1.80(15) . . . . ?
Fe1A N3 C18 C19 3.99(15) . . . . ?
N5A Fe1A N1 C3 -168.66(11) . . . . ?
N5A Fe1A N1 C5 16.84(12) . . . . ?
N5A Fe1A N2 C19 170.96(11) . . . . ?
N5A Fe1A N2 C21 -4.40(11) . . . . ?
N5A Fe1A N3 C2 93.8(5) . . . . ?
N5A Fe1A N3 C18 -86.7(5) . . . . ?
Fe1B N1 C3 C2 -16.1(5) . . . . ?
Fe1B N1 C3 C4 163.3(5) . . . . ?
Fe1B N1 C5 C6 109.6(5) . . . . ?
Fe1B N1 C5 C13 -67.5(5) . . . . ?
Fe1B N2 C19 C18 16.4(6) . . . . ?
Fe1B N2 C19 C20 -161.5(5) . . . . ?
Fe1B N2 C21 C22 -102.0(5) . . . . ?
Fe1B N2 C21 C29 71.5(5) . . . . ?
Fe1B N3 C2 C3 19.0(5) . . . . ?
Fe1B N3 C18 C19 -15.7(5) . . . . ?
N5B Fe1B N2 C19 -168(3) . . . . ?
N5B Fe1B N2 C21 36(3) . . . . ?
N5B Fe1B N3 C2 -91(9) . . . . ?
N5B Fe1B N3 C18 108(9) . . . . ?
N1 Fe1A N2 C19 23.1(2) . . . . ?
N1 Fe1A N2 C21 -152.27(13) . . . . ?
N1 Fe1A N3 C2 2.35(10) . . . . ?
N1 Fe1A N3 C18 -178.21(11) . . . . ?
N1 Fe1B N5B N6B 141(58) . . . . ?
N1 Fe1B N2 C19 -60.8(13) . . . . ?
N1 Fe1B N2 C21 143.4(8) . . . . ?
N1 Fe1B N3 C2 -21.5(6) . . . . ?
N1 Fe1B N3 C18 177.98(14) . . . . ?
N1 C5 C6 C7 -1.03(18) . . . . ?
N1 C5 C6 C10 -177.77(11) . . . . ?
N1 C5 C13 C12 176.88(12) . . . . ?
N1 C5 C13 C14 -5.2(2) . . . . ?
N2 Fe1A N1 C3 -21.0(2) . . . . ?
N2 Fe1A N1 C5 164.53(13) . . . . ?
N2 Fe1A N3 C2 175.83(11) . . . . ?
N2 Fe1A N3 C18 -4.73(10) . . . . ?
N2 Fe1B N5B N6B -70(58) . . . . ?
N2 Fe1B N3 C2 -179.90(16) . . . . ?
N2 Fe1B N3 C18 19.6(6) . . . . ?
N2 C21 C22 C23 -7.15(17) . . . . ?
N2 C21 C22 C26 172.81(11) . . . . ?
N2 C21 C29 C28 -172.83(11) . . . . ?
N2 C21 C29 C30 4.77(17) . . . . ?
N3 Fe1A N1 C3 -2.44(10) . . . . ?
N3 Fe1A N1 C5 -176.93(11) . . . . ?
N3 Fe1A N2 C19 4.53(10) . . . . ?
N3 Fe1A N2 C21 -170.82(10) . . . . ?
N3 Fe1B N5B N6B -153(52) . . . . ?
N3 Fe1B N2 C19 -19.8(6) . . . . ?
N3 Fe1B N2 C21 -175.57(17) . . . . ?
N3 C2 C3 N1 -0.27(17) . . . . ?
N3 C2 C3 C4 -179.70(13) . . . . ?
N3 C18 C19 N2 -0.09(17) . . . . ?
N3 C18 C19 C20 177.87(13) . . . . ?
N4A C2 C3 N1 178.70(13) . . . . ?
N4A C2 C3 C4 -0.7(2) . . . . ?
C17A C18 C19 N2 -177.71(13) . . . . ?
C17A C18 C19 C20 0.3(2) . . . . ?
C17B C2 C3 N1 178.70(13) . . . . ?
C17B C2 C3 C4 -0.7(2) . . . . ?
N4B C18 C19 N2 -177.71(13) . . . . ?
N4B C18 C19 C20 0.3(2) . . . . ?
C1 N4A C2 N3 -1.0(2) . . . . ?
C1 N4A C2 C3 -179.88(14) . . . . ?
C1 C17A C18 N3 -0.9(2) . . . . ?
C1 C17A C18 C19 176.47(14) . . . . ?
C1 C17B C2 N3 -1.0(2) . . . . ?
C1 C17B C2 C3 -179.88(14) . . . . ?
C1 N4B C18 N3 -0.9(2) . . . . ?
C1 N4B C18 C19 176.47(14) . . . . ?
C1 C41A C42A C43A 178.4(4) . . . . ?
C1 C41A C46A C45A -176.7(4) . . . . ?
C1 C41A C47A C48A 176.9(3) . . . . ?
C1 C41B C42B C43B 178.4(5) . . . . ?
C1 C41B C46B C45B 178.6(5) . . . . ?
C1 C41B C47B C48B -176.6(5) . . . . ?
C2 N3 C18 C17A 1.30(19) . . . . ?
C2 N3 C18 N4B 1.30(19) . . . . ?
C2 N3 C18 C19 -176.57(12) . . . . ?
C2 N4A C1 C17A 1.4(2) . . . . ?
C2 C17B C1 N4B 1.4(2) . . . . ?
C3 N1 C5 C6 -84.55(15) . . . . ?
C3 N1 C5 C13 98.36(15) . . . . ?
C5 N1 C3 C2 176.87(12) . . . . ?
C5 N1 C3 C4 -3.7(2) . . . . ?
C5 C6 C7 C8 -81.83(17) . . . . ?
C5 C6 C7 C9 153.88(14) . . . . ?
C5 C6 C10 C11 1.2(2) . . . . ?
C5 C13 C14 C15 128.43(15) . . . . ?
C5 C13 C14 C16 -108.61(17) . . . . ?
C6 C5 C13 C12 -0.1(2) . . . . ?
C6 C5 C13 C14 177.82(14) . . . . ?
C6 C10 C11 C12 -0.8(2) . . . . ?
C7 C6 C10 C11 -175.54(13) . . . . ?
C10 C6 C7 C8 94.80(16) . . . . ?
C10 C6 C7 C9 -29.5(2) . . . . ?
C10 C11 C12 C13 -0.2(2) . . . . ?
C11 C12 C13 C5 0.6(2) . . . . ?
C11 C12 C13 C14 -177.39(15) . . . . ?
C12 C13 C14 C15 -53.7(2) . . . . ?
C12 C13 C14 C16 69.27(19) . . . . ?
C13 C5 C6 C7 176.00(12) . . . . ?
C13 C5 C6 C10 -0.75(19) . . . . ?
C18 N3 C2 N4A -0.3(2) . . . . ?
C18 N3 C2 C17B -0.3(2) . . . . ?
C18 N3 C2 C3 178.75(12) . . . . ?
C18 C17A C1 N4A -0.4(2) . . . . ?
C18 N4B C1 C17B -0.4(2) . . . . ?
C19 N2 C21 C22 102.85(14) . . . . ?
C19 N2 C21 C29 -83.59(15) . . . . ?
C21 N2 C19 C18 171.89(11) . . . . ?
C21 N2 C19 C20 -6.1(2) . . . . ?
C21 C22 C23 C24 -112.23(15) . . . . ?
C21 C22 C23 C25 124.57(14) . . . . ?
C21 C22 C26 C27 -0.22(19) . . . . ?
C21 C29 C30 C31 125.50(14) . . . . ?
C21 C29 C30 C32 -109.64(15) . . . . ?
C22 C21 C29 C28 0.55(18) . . . . ?
C22 C21 C29 C30 178.16(11) . . . . ?
C22 C26 C27 C28 1.0(2) . . . . ?
C23 C22 C26 C27 179.73(12) . . . . ?
C26 C22 C23 C24 67.81(17) . . . . ?
C26 C22 C23 C25 -55.38(17) . . . . ?
C26 C27 C28 C29 -1.0(2) . . . . ?
C27 C28 C29 C21 0.21(19) . . . . ?
C27 C28 C29 C30 -177.44(12) . . . . ?
C28 C29 C30 C31 -56.94(17) . . . . ?
C28 C29 C30 C32 67.91(16) . . . . ?
C29 C21 C22 C23 179.50(12) . . . . ?
C29 C21 C22 C26 -0.55(18) . . . . ?
C41A C42A C43A C44A 61.4(5) . . . . ?
C41A C42A C43A C49A -58.7(5) . . . . ?
C41A C47A C48A C49A 60.8(4) . . . . ?
C41A C47A C48A C50A -59.2(4) . . . . ?
C42A C41A C46A C45A 58.4(5) . . . . ?
C42A C41A C47A C48A -59.8(5) . . . . ?
C42A C43A C44A C45A -61.5(5) . . . . ?
C42A C43A C49A C48A 59.5(4) . . . . ?
C43A C44A C45A C46A 61.3(4) . . . . ?
C43A C44A C45A C50A -58.5(4) . . . . ?
C44A C43A C49A C48A -60.0(3) . . . . ?
C44A C45A C46A C41A -60.6(4) . . . . ?
C44A C45A C50A C48A 58.3(4) . . . . ?
C46A C41A C42A C43A -58.7(6) . . . . ?
C46A C41A C47A C48A 57.5(5) . . . . ?
C46A C45A C50A C48A -62.5(4) . . . . ?
C47A C41A C42A C43A 58.8(5) . . . . ?
C47A C41A C46A C45A -59.2(5) . . . . ?
C47A C48A C49A C43A -60.3(4) . . . . ?
C47A C48A C50A C45A 61.6(4) . . . . ?
C49A C43A C44A C45A 58.1(4) . . . . ?
C49A C48A C50A C45A -57.7(4) . . . . ?
C50A C45A C46A C41A 61.8(4) . . . . ?
C50A C48A C49A C43A 59.1(3) . . . . ?
C41B C42B C43B C44B 59.5(7) . . . . ?
C41B C42B C43B C49B -60.0(6) . . . . ?
C41B C47B C48B C49B 59.7(6) . . . . ?
C41B C47B C48B C50B -61.3(6) . . . . ?
C42B C41B C46B C45B 58.2(7) . . . . ?
C42B C41B C47B C48B -59.0(7) . . . . ?
C42B C43B C44B C45B -61.7(6) . . . . ?
C42B C43B C49B C48B 60.1(5) . . . . ?
C43B C44B C45B C46B 61.2(5) . . . . ?
C43B C44B C45B C50B -56.2(5) . . . . ?
C44B C43B C49B C48B -59.3(5) . . . . ?
C44B C45B C46B C41B -59.3(6) . . . . ?
C44B C45B C50B C48B 56.2(5) . . . . ?
C46B C41B C42B C43B -58.2(7) . . . . ?
C46B C41B C47B C48B 60.4(7) . . . . ?
C46B C45B C50B C48B -61.8(5) . . . . ?
C47B C41B C42B C43B 59.9(8) . . . . ?
C47B C41B C46B C45B -60.5(7) . . . . ?
C47B C48B C49B C43B -60.3(5) . . . . ?
C47B C48B C50B C45B 62.7(5) . . . . ?
C49B C43B C44B C45B 57.2(5) . . . . ?
C49B C48B C50B C45B -57.8(5) . . . . ?
C50B C45B C46B C41B 60.8(6) . . . . ?
C50B C48B C49B C43B 59.6(5) . . . . ?

loop_
_platon_squeeze_void_nr
_platon_squeeze_void_average_x
_platon_squeeze_void_average_y
_platon_squeeze_void_average_z
_platon_squeeze_void_volume
_platon_squeeze_void_count_electrons
_platon_squeeze_void_content
1 -0.068 0.500 1.000 373 93 n-pentane
